data_8104199
loop_
_publ_author_name
'Frick, F.'
'Jansen, M.'

_publ_section_title
;
 Crystal structure of
 2,4,6,8,10-hexa-1,3,5,7-tetraphosphatricyclo(3.3.1.1)decan
 1,3,5,7-tetrasulfide, O6 P4 S4
;
_journal_name_full 'Zeitschrift fuer Kristallographie (149,1979-)'
_journal_page_first 985
_journal_page_last 985
_journal_volume 209
_journal_year 1994
_chemical_formula_sum 'O6 P4 S4'
_space_group_IT_number 120
_symmetry_space_group_name_Hall 'I -4 -2c'
_symmetry_space_group_name_H-M 'I -4 c 2'
_cell_angle_alpha 90
_cell_angle_beta 90
_cell_angle_gamma 90
_cell_formula_units_Z 4
_cell_length_a 9.099
_cell_length_b 9.099
_cell_length_c 13.66
_cell_volume 1130.936
_citation_journal_id_ASTM ZEKRDZ
_cod_data_source_file Frick_ZEKRDZ_1994_1672.cif
_cod_data_source_block O6P4S4
_cod_database_code 8104199

loop_
_symmetry_equiv_pos_as_xyz
x,y,z
y,-x,-z
-x,-y,z
-y,x,-z
-x,y,z+1/2
y,x,-z+1/2
x,-y,z+1/2
-y,-x,-z+1/2
x+1/2,y+1/2,z+1/2
y+1/2,-x+1/2,-z+1/2
-x+1/2,-y+1/2,z+1/2
-y+1/2,x+1/2,-z+1/2
-x+1/2,y+1/2,z+1
y+1/2,x+1/2,-z+1
x+1/2,-y+1/2,z+1
-y+1/2,-x+1/2,-z+1

loop_
_atom_site_label
_atom_site_type_symbol
_atom_site_fract_x
_atom_site_fract_y
_atom_site_fract_z
_atom_site_occupancy
_atom_site_U_iso_or_equiv
P1 P+5 0.34884 0.04337 0.17603 1 0.0
O2 O-2 0.5 0 0.1197 1 0.0
S1 S-2 0.18764 0.0893 0.09739 1 0.0
O1 O-2 0.33 -0.0927 0.2509 1 0.0
